data_1569206
loop_
_publ_author_name
'Zhang, Shengbo'
'Xue, Yingying'
'Wu, Yanfen'
'Zhang, Yu-Xiao'
'Tan, Ting'
'Niu, Zhiqiang'

_publ_section_title
;
 PET recycling under mild conditions <i>via</i> substituent-modulated
 intramolecular hydrolysis.
;
_journal_issue 24
_journal_name_full 'Chemical science'
_journal_page_first 6558
_journal_page_last 6563
_journal_paper_doi 10.1039/d3sc01161e
_journal_volume 14
_journal_year 2023
_chemical_formula_moiety 'C22 H22 N6 O8 Zn2'
_chemical_formula_sum 'C22 H22 N6 O8 Zn2'
_chemical_formula_weight 629.19
_space_group_crystal_system monoclinic
_space_group_IT_number 14
_space_group_name_Hall '-P 2yn'
_space_group_name_H-M_alt 'P 1 21/n 1'
_atom_sites_solution_hydrogens geom
_atom_sites_solution_primary direct
_audit_creation_date 2021-11-14
_audit_creation_method
;
Olex2 1.3
(compiled 2020.11.12 svn.r5f609507 for OlexSys, GUI svn.r6408)
;
_audit_update_record
;
2022-09-06 deposited with the CCDC.	2023-05-25 downloaded from the CCDC.
;
_cell_angle_alpha 90
_cell_angle_beta 99.5336(5)
_cell_angle_gamma 90
_cell_formula_units_Z 4
_cell_length_a 9.00730(5)
_cell_length_b 13.58036(7)
_cell_length_c 19.66015(10)
_cell_measurement_reflns_used 17319
_cell_measurement_temperature 300.51(10)
_cell_measurement_theta_max 66.3820
_cell_measurement_theta_min 3.9240
_cell_volume 2371.66(2)
_computing_cell_refinement 'CrysAlisPro 1.171.40.78a (Rigaku OD, 2020)'
_computing_data_collection 'CrysAlisPro 1.171.40.78a (Rigaku OD, 2020)'
_computing_data_reduction 'CrysAlisPro 1.171.40.78a (Rigaku OD, 2020)'
_computing_molecular_graphics 'Olex2 1.3 (Dolomanov et al., 2009)'
_computing_publication_material 'Olex2 1.3 (Dolomanov et al., 2009)'
_computing_structure_refinement 'SHELXL 2018/1 (Sheldrick, 2015)'
_computing_structure_solution 'SHELXS  (Sheldrick, 2008)'
_diffrn_ambient_environment air
_diffrn_ambient_temperature 300.51(10)
_diffrn_detector 'Hybrid Pixel Array Detector'
_diffrn_detector_area_resol_mean 10.0000
_diffrn_measured_fraction_theta_full 0.967
_diffrn_measured_fraction_theta_max 0.967
_diffrn_measurement_details
;
List of Runs (angles in degrees, time in seconds):

  # Type    Start    End  Width  t~exp~   \w     \q     \k     \f   Frames
#--------------------------------------------------------------------------
  1  \w    -46.00 -12.00   0.50    0.50    --   43.60   9.00  60.00   68
  2  \w     84.00 132.00   0.50    0.50    --   43.60  55.00  60.00   96
  3  \w     30.00  58.00   0.50    0.50    --   43.60  55.00  60.00   56
  4  \w     -8.00 132.00   0.50    0.50    --   43.60   9.00  60.00  280
  5  \w     35.00  80.00   0.50    0.50    --   90.00  46.00 -90.00   90
  6  \w    104.00 170.00   0.50    0.50    --   90.00  46.00 -90.00  132
  7  \w    140.00 174.00   0.50    0.50    --   90.00  46.00   0.00   68
  8  \w     62.00  88.00   0.50    0.50    --   90.00  46.00 -30.00   52
  9  \w     24.00  50.00   0.50    0.50    --   90.00  46.00 -60.00   52
 10  \w    126.00 178.00   0.50    0.50    --   90.00  46.00 -60.00  104
 11  \w     10.00  36.00   0.50    0.50    --   90.00   9.00-180.00   52
 12  \w    119.00 144.00   0.50    0.50    --   90.00   9.00-180.00   50
 13  \w    151.00 177.00   0.50    0.50    --   90.00  46.00 120.00   52
 14  \w    114.00 166.00   0.50    0.50    --   90.00  46.00  60.00  104
 15  \w    129.00 178.00   0.50    0.50    --   90.00  37.00 -30.00   98
 16  \w     48.00  91.00   0.50    0.50    --   90.00  37.00 -30.00   86
 17  \w     26.00  63.00   0.50    0.50    --   90.00  28.00-120.00   74
 18  \w     33.00  59.00   0.50    0.50    --   90.00  46.00 -30.00   52
 19  \w      7.00  32.00   0.50    0.50    --   90.00  46.00  60.00   50
 20  \w    132.00 164.00   0.50    0.50    --   90.00  46.00 -30.00   64
 21  \w     71.00 111.00   0.50    0.50    --   90.00  46.00  30.00   80
 22  \w    147.00 172.00   0.50    0.50    --   90.00  46.00  30.00   50
 23  \w     72.00  98.00   0.50    0.50    --   90.00  18.00  30.00   52
 24  \w    144.00 176.00   0.50    0.50    --   90.00  18.00  30.00   64
 25  \w      2.00 151.00   0.50    0.50    --   90.00  37.00 -60.00  298
 26  \w     38.00 176.00   0.50    0.50    --   90.00  46.00-150.00  276
 27  \w     25.00  51.00   0.50    0.50    --   90.00  46.00   0.00   52
 28  \w      2.00  81.00   0.50    0.50    --   90.00  18.00   0.00  158
;
_diffrn_measurement_device 'four-circle diffractometer'
_diffrn_measurement_device_type 'XtaLAB AFC11 (RINC): quarter-chi single'
_diffrn_measurement_method '\w scans'
_diffrn_orient_matrix_type 'CrysAlisPro convention (1999,Acta A55,543-557)'
_diffrn_orient_matrix_UB_11 -0.1318174000
_diffrn_orient_matrix_UB_12 -0.0348618000
_diffrn_orient_matrix_UB_13 -0.0548916000
_diffrn_orient_matrix_UB_21 0.0675560000
_diffrn_orient_matrix_UB_22 -0.1044607000
_diffrn_orient_matrix_UB_23 0.0033437000
_diffrn_orient_matrix_UB_31 -0.0901771000
_diffrn_orient_matrix_UB_32 -0.0272075000
_diffrn_orient_matrix_UB_33 0.0573747000
_diffrn_radiation_monochromator mirror
_diffrn_radiation_probe x-ray
_diffrn_radiation_type 'Cu K\a'
_diffrn_radiation_wavelength 1.54184
_diffrn_reflns_av_R_equivalents 0.0141
_diffrn_reflns_av_unetI/netI 0.0106
_diffrn_reflns_Laue_measured_fraction_full 0.967
_diffrn_reflns_Laue_measured_fraction_max 0.967
_diffrn_reflns_limit_h_max 10
_diffrn_reflns_limit_h_min -10
_diffrn_reflns_limit_k_max 15
_diffrn_reflns_limit_k_min -16
_diffrn_reflns_limit_l_max 23
_diffrn_reflns_limit_l_min -19
_diffrn_reflns_number 20522
_diffrn_reflns_point_group_measured_fraction_full 0.967
_diffrn_reflns_point_group_measured_fraction_max 0.967
_diffrn_reflns_theta_full 66.440
_diffrn_reflns_theta_max 66.440
_diffrn_reflns_theta_min 3.974
_diffrn_source 'Rotating-anode X-ray tube'
_diffrn_source_type 'Rigaku (Cu) X-ray Source'
_exptl_absorpt_coefficient_mu 3.043
_exptl_absorpt_correction_T_max 1.00000
_exptl_absorpt_correction_T_min 0.81435
_exptl_absorpt_correction_type multi-scan
_exptl_absorpt_process_details
;
CrysAlisPro 1.171.40.78a (Rigaku Oxford Diffraction, 2020)
Empirical absorption correction using spherical harmonics,
 implemented in SCALE3 ABSPACK scaling algorithm.
;
_exptl_crystal_colour 'clear colourless'
_exptl_crystal_colour_lustre clear
_exptl_crystal_colour_primary colourless
_exptl_crystal_density_diffrn 1.762
_exptl_crystal_description block
_exptl_crystal_F_000 1280
_refine_diff_density_max 0.470
_refine_diff_density_min -0.274
_refine_diff_density_rms 0.050
_refine_ls_extinction_method none
_refine_ls_goodness_of_fit_ref 1.047
_refine_ls_hydrogen_treatment constr
_refine_ls_matrix_type full
_refine_ls_number_parameters 347
_refine_ls_number_reflns 4036
_refine_ls_number_restraints 6
_refine_ls_restrained_S_all 1.112
_refine_ls_R_factor_all 0.0274
_refine_ls_R_factor_gt 0.0261
_refine_ls_shift/su_max 0.001
_refine_ls_shift/su_mean 0.000
_refine_ls_structure_factor_coef Fsqd
_refine_ls_weighting_details 'w=1/[\s^2^(Fo^2^)+(0.0413P)^2^+1.2393P] where P=(Fo^2^+2Fc^2^)/3'
_refine_ls_weighting_scheme calc
_refine_ls_wR_factor_gt 0.0714
_refine_ls_wR_factor_ref 0.0719
_reflns_Friedel_coverage 0.000
_reflns_number_gt 3956
_reflns_number_total 4036
_reflns_threshold_expression 'I > 2\s(I)'
_cod_data_source_file d3sc01161e2.cif
_cod_data_source_block h-zn2l2
_cod_depositor_comments 'Adding full bibliography for 1569205--1569212.cif.'
_cod_database_code 1569206
_shelx_shelxl_version_number 2018/1
_chemical_oxdiff_formula CHONZn
_shelx_space_group_comment
;
The symmetry employed for this shelxl refinement is uniquely defined
by the following loop, which should always be used as a source of
symmetry information in preference to the above space-group names.
They are only intended as comments.
;
_reflns_odcompleteness_completeness 95.25
_reflns_odcompleteness_iscentric 1
_reflns_odcompleteness_theta 66.97
_olex2_refinement_description
;
1. Fixed Uiso
 At 1.2 times of:
  All C(H) groups, All C(H,H) groups
2. Uiso/Uaniso restraints and constraints
Uanis(O4) \\sim Ueq: with sigma of 0.002 and sigma for terminal atoms of 0.004
Uanis(O7) = Uanis(O7A)
3. Others
 Sof(O7A)=1-FVAR(1)
 Sof(O7)=FVAR(1)
4.a Secondary CH2 refined with riding coordinates:
 C10(H10A,H10B), C12(H12A,H12B), C9(H9A,H9B), C11(H11A,H11B), C14(H14A,H14B),
 C13(H13A,H13B)
4.b Aromatic/amide H refined with riding coordinates:
 C1(H1), C7(H7), C2(H2), C8(H8), C6(H6), C16(H16), C22(H22), C21(H21),
 C15(H15), C20(H20)
;
_olex2_submission_special_instructions 'No special instructions were received'
_oxdiff_exptl_absorpt_empirical_details
;
Empirical correction (ABSPACK) includes:
- Absorption correction using spherical harmonics
- Frame scaling
;
_oxdiff_exptl_absorpt_empirical_full_max 1.482
_oxdiff_exptl_absorpt_empirical_full_min 0.743

loop_
_space_group_symop_operation_xyz
'x, y, z'
'-x+1/2, y+1/2, -z+1/2'
'-x, -y, -z'
'x-1/2, -y-1/2, z-1/2'

loop_
_atom_site_label
_atom_site_type_symbol
_atom_site_fract_x
_atom_site_fract_y
_atom_site_fract_z
_atom_site_U_iso_or_equiv
_atom_site_adp_type
_atom_site_occupancy
_atom_site_site_symmetry_order
_atom_site_calc_flag
_atom_site_refinement_flags_posn
_atom_site_refinement_flags_adp
_atom_site_refinement_flags_occupancy
_atom_site_disorder_assembly
_atom_site_disorder_group
Zn1 Zn 0.92481(3) 0.64074(2) 0.16701(2) 0.03355(9) Uani 1 1 d . . . . .
Zn2 Zn 1.08871(3) 0.56787(2) 0.32013(2) 0.03163(9) Uani 1 1 d . . . . .
O1 O 0.98090(15) 0.51425(9) 0.22534(6) 0.0362(3) Uani 1 1 d . . . . .
O2 O 1.02877(15) 0.69307(9) 0.26239(6) 0.0361(3) Uani 1 1 d . . . . .
N2 N 1.25922(18) 0.64814(11) 0.37717(8) 0.0369(3) Uani 1 1 d . . . . .
C1 C 0.8737(3) 0.22223(16) 0.17540(13) 0.0547(6) Uani 1 1 d . . . . .
H1 H 0.847046 0.157056 0.165246 0.066 Uiso 1 1 calc R U . . .
N4 N 0.75823(19) 0.56080(12) 0.10664(8) 0.0418(4) Uani 1 1 d . . . . .
N3 N 0.81328(19) 0.77414(12) 0.15237(9) 0.0416(4) Uani 1 1 d . . . . .
N1 N 1.19457(18) 0.43248(11) 0.33665(8) 0.0376(4) Uani 1 1 d . . . . .
C7 C 1.1489(2) 0.35420(13) 0.30437(10) 0.0380(4) Uani 1 1 d . . . . .
H7 H 1.200997 0.296943 0.319239 0.046 Uiso 1 1 calc R U . . .
C4 C 0.9490(2) 0.42189(13) 0.20900(10) 0.0331(4) Uani 1 1 d . . . . .
C3 C 1.0254(2) 0.34300(13) 0.24708(10) 0.0362(4) Uani 1 1 d . . . . .
C10 C 1.4296(2) 0.50414(16) 0.40086(11) 0.0454(5) Uani 1 1 d . . . . .
H10A H 1.454927 0.517947 0.355751 0.054 Uiso 1 1 calc R U . . .
H10B H 1.521448 0.484784 0.430904 0.054 Uiso 1 1 calc R U . . .
C2 C 0.9873(2) 0.24542(14) 0.22879(12) 0.0470(5) Uani 1 1 d . . . . .
H2 H 1.040651 0.194662 0.253526 0.056 Uiso 1 1 calc R U . . .
C8 C 0.7470(2) 0.46704(15) 0.10772(10) 0.0427(4) Uani 1 1 d . . . . .
H8 H 0.671030 0.440253 0.075191 0.051 Uiso 1 1 calc R U . . .
C5 C 0.8357(2) 0.39686(14) 0.15231(10) 0.0381(4) Uani 1 1 d . . . . .
C12 C 0.6955(3) 0.78829(17) 0.09112(13) 0.0581(6) Uani 1 1 d . . . . .
H12A H 0.743208 0.795853 0.050671 0.070 Uiso 1 1 calc R U . . .
H12B H 0.640926 0.848538 0.096720 0.070 Uiso 1 1 calc R U . . .
C9 C 1.3212(3) 0.41953(16) 0.39453(11) 0.0476(5) Uani 1 1 d . . . . .
H9A H 1.374475 0.359256 0.387577 0.057 Uiso 1 1 calc R U . . .
H9B H 1.281382 0.412945 0.437232 0.057 Uiso 1 1 calc R U . . .
C11 C 1.3709(2) 0.59701(16) 0.42873(11) 0.0469(5) Uani 1 1 d . . . . .
H11A H 1.324945 0.580845 0.468573 0.056 Uiso 1 1 calc R U . . .
H11B H 1.454646 0.641083 0.443865 0.056 Uiso 1 1 calc R U . . .
C14 C 0.6491(3) 0.61135(18) 0.05361(12) 0.0577(6) Uani 1 1 d . . . . .
H14A H 0.566172 0.566987 0.037732 0.069 Uiso 1 1 calc R U . . .
H14B H 0.697797 0.626894 0.014476 0.069 Uiso 1 1 calc R U . . .
C6 C 0.8008(3) 0.29793(16) 0.13763(12) 0.0498(5) Uani 1 1 d . . . . .
H6 H 0.725300 0.282967 0.100816 0.060 Uiso 1 1 calc R U . . .
C13 C 0.5872(3) 0.70528(18) 0.07966(13) 0.0584(6) Uani 1 1 d . . . . .
H13A H 0.500542 0.725939 0.046671 0.070 Uiso 1 1 calc R U . . .
H13B H 0.552442 0.691074 0.122755 0.070 Uiso 1 1 calc R U . . .
O6 O 0.90430(17) 0.54158(12) 0.36363(8) 0.0528(4) Uani 1 1 d . . . . .
O3 O 1.11761(17) 0.64555(13) 0.12660(8) 0.0545(4) Uani 1 1 d . . . . .
C18 C 1.0502(2) 0.78522(13) 0.28260(9) 0.0317(4) Uani 1 1 d . . . . .
C19 C 1.1660(2) 0.81132(14) 0.33793(10) 0.0355(4) Uani 1 1 d . . . . .
N6 N 0.8980(2) 0.57435(14) 0.42340(9) 0.0473(4) Uani 1 1 d . . . . .
C16 C 0.9820(3) 0.95938(14) 0.27365(11) 0.0446(5) Uani 1 1 d . . . . .
H16 H 0.917455 1.008537 0.253459 0.053 Uiso 1 1 calc R U . . .
N5 N 1.1104(2) 0.65016(16) 0.06193(10) 0.0545(5) Uani 1 1 d . . . . .
C17 C 0.9588(2) 0.86225(13) 0.24987(10) 0.0355(4) Uani 1 1 d . . . . .
C22 C 1.2672(2) 0.74196(14) 0.37785(10) 0.0382(4) Uani 1 1 d . . . . .
H22 H 1.347753 0.769105 0.407627 0.046 Uiso 1 1 calc R U . . .
C21 C 0.8416(2) 0.84979(14) 0.19068(11) 0.0397(4) Uani 1 1 d . . . . .
H21 H 0.778965 0.903774 0.179107 0.048 Uiso 1 1 calc R U . . .
C15 C 1.0971(3) 0.98413(16) 0.32580(12) 0.0498(5) Uani 1 1 d . . . . .
H15 H 1.112872 1.049263 0.339741 0.060 Uiso 1 1 calc R U . . .
O8 O 0.7858(2) 0.55866(18) 0.44844(11) 0.0856(6) Uani 1 1 d . . . . .
C20 C 1.1884(2) 0.91021(15) 0.35690(11) 0.0444(5) Uani 1 1 d . . . . .
H20 H 1.267738 0.926485 0.391683 0.053 Uiso 1 1 calc R U . . .
O4 O 0.9890(3) 0.6702(2) 0.02710(11) 0.1033(8) Uani 1 1 d . U . . .
O5 O 1.2254(3) 0.6394(2) 0.03805(12) 0.1044(9) Uani 1 1 d . . . . .
O7 O 0.9892(6) 0.6384(5) 0.4485(3) 0.0871(16) Uani 0.664(9) 1 d . . P A 1
O7A O 1.0215(12) 0.5872(9) 0.4564(6) 0.0871(16) Uani 0.336(9) 1 d . . P A 2

loop_
_atom_site_aniso_label
_atom_site_aniso_U_11
_atom_site_aniso_U_22
_atom_site_aniso_U_33
_atom_site_aniso_U_23
_atom_site_aniso_U_13
_atom_site_aniso_U_12
Zn1 0.03719(15) 0.03145(15) 0.03016(15) 0.00299(9) 0.00016(10) 0.00020(9)
Zn2 0.03530(15) 0.02861(15) 0.02957(15) 0.00175(9) 0.00124(10) 0.00087(9)
O1 0.0497(7) 0.0254(6) 0.0310(6) -0.0001(5) -0.0010(5) -0.0023(5)
O2 0.0466(7) 0.0253(6) 0.0333(6) 0.0003(5) -0.0026(5) 0.0006(5)
N2 0.0371(8) 0.0390(9) 0.0323(8) -0.0001(6) -0.0010(6) 0.0022(6)
C1 0.0638(14) 0.0304(10) 0.0688(15) -0.0102(10) 0.0080(11) -0.0067(10)
N4 0.0459(9) 0.0421(9) 0.0338(9) 0.0007(7) -0.0046(7) -0.0005(7)
N3 0.0418(9) 0.0379(9) 0.0417(9) 0.0068(7) -0.0027(7) 0.0048(7)
N1 0.0421(8) 0.0348(8) 0.0349(8) 0.0035(6) 0.0036(7) 0.0053(7)
C7 0.0455(10) 0.0305(9) 0.0388(10) 0.0060(8) 0.0096(8) 0.0064(8)
C4 0.0386(9) 0.0302(9) 0.0326(9) -0.0034(7) 0.0119(8) -0.0022(7)
C3 0.0438(10) 0.0286(9) 0.0378(10) -0.0004(7) 0.0116(8) -0.0001(7)
C10 0.0397(10) 0.0541(12) 0.0388(10) 0.0017(9) -0.0043(8) 0.0112(9)
C2 0.0568(12) 0.0287(10) 0.0563(13) -0.0009(9) 0.0118(10) 0.0002(9)
C8 0.0441(11) 0.0446(11) 0.0370(10) -0.0086(8) -0.0004(8) -0.0062(9)
C5 0.0417(10) 0.0342(10) 0.0386(10) -0.0059(8) 0.0077(8) -0.0037(8)
C12 0.0614(14) 0.0489(13) 0.0550(14) 0.0086(10) -0.0165(11) 0.0081(11)
C9 0.0557(12) 0.0435(11) 0.0393(11) 0.0062(9) -0.0044(9) 0.0117(9)
C11 0.0495(11) 0.0479(12) 0.0373(11) -0.0016(9) -0.0103(9) 0.0061(9)
C14 0.0629(14) 0.0563(14) 0.0443(12) 0.0044(10) -0.0190(11) -0.0020(11)
C6 0.0525(12) 0.0410(11) 0.0535(13) -0.0130(9) 0.0017(10) -0.0071(9)
C13 0.0473(12) 0.0625(15) 0.0587(14) 0.0122(11) -0.0114(10) 0.0040(11)
O6 0.0508(8) 0.0624(9) 0.0478(9) -0.0110(7) 0.0153(7) -0.0151(7)
O3 0.0470(8) 0.0738(11) 0.0434(9) 0.0071(7) 0.0092(7) -0.0006(7)
C18 0.0368(9) 0.0284(9) 0.0315(9) 0.0003(7) 0.0106(7) -0.0014(7)
C19 0.0398(10) 0.0325(9) 0.0351(9) -0.0032(7) 0.0087(8) -0.0034(7)
N6 0.0425(9) 0.0571(11) 0.0426(10) 0.0010(8) 0.0085(8) 0.0006(8)
C16 0.0573(12) 0.0295(9) 0.0494(12) 0.0037(8) 0.0159(10) 0.0063(9)
N5 0.0538(11) 0.0667(13) 0.0444(11) 0.0105(9) 0.0120(9) 0.0035(9)
C17 0.0406(10) 0.0298(9) 0.0382(10) 0.0031(7) 0.0122(8) 0.0004(7)
C22 0.0383(10) 0.0413(11) 0.0336(10) -0.0060(8) 0.0018(8) -0.0036(8)
C21 0.0422(10) 0.0325(10) 0.0445(11) 0.0089(8) 0.0077(8) 0.0075(8)
C15 0.0679(14) 0.0292(10) 0.0530(13) -0.0073(9) 0.0118(11) -0.0038(9)
O8 0.0693(12) 0.1271(19) 0.0697(13) 0.0036(12) 0.0392(11) -0.0073(12)
C20 0.0526(12) 0.0374(10) 0.0429(11) -0.0079(8) 0.0072(9) -0.0070(9)
O4 0.0753(13) 0.169(2) 0.0616(12) 0.0304(14) 0.0011(10) 0.0144(14)
O5 0.0758(14) 0.176(3) 0.0712(14) 0.0160(15) 0.0395(12) 0.0165(15)
O7 0.070(2) 0.110(4) 0.085(2) -0.061(3) 0.0230(17) -0.023(3)
O7A 0.070(2) 0.110(4) 0.085(2) -0.061(3) 0.0230(17) -0.023(3)

loop_
_atom_type_symbol
_atom_type_description
_atom_type_scat_dispersion_real
_atom_type_scat_dispersion_imag
_atom_type_scat_source
C C 0.0181 0.0091 'International Tables Vol C Tables 4.2.6.8 and 6.1.1.4'
H H 0.0000 0.0000 'International Tables Vol C Tables 4.2.6.8 and 6.1.1.4'
N N 0.0311 0.0180 'International Tables Vol C Tables 4.2.6.8 and 6.1.1.4'
O O 0.0492 0.0322 'International Tables Vol C Tables 4.2.6.8 and 6.1.1.4'
Zn Zn -1.5491 0.6778 'International Tables Vol C Tables 4.2.6.8 and 6.1.1.4'

loop_
_geom_angle_atom_site_label_1
_geom_angle_atom_site_label_2
_geom_angle_atom_site_label_3
_geom_angle
_geom_angle_site_symmetry_1
_geom_angle_site_symmetry_3
_geom_angle_publ_flag
O2 Zn1 O1 75.70(5) . . ?
N4 Zn1 O1 88.26(6) . . ?
N4 Zn1 O2 151.18(6) . . ?
N4 Zn1 N3 95.21(7) . . ?
N3 Zn1 O1 150.20(6) . . ?
N3 Zn1 O2 87.82(6) . . ?
O3 Zn1 O1 95.57(6) . . ?
O3 Zn1 O2 93.18(6) . . ?
O3 Zn1 N4 112.36(7) . . ?
O3 Zn1 N3 110.19(7) . . ?
O2 Zn2 O1 75.85(5) . . ?
O2 Zn2 N1 152.63(6) . . ?
N2 Zn2 O1 150.14(6) . . ?
N2 Zn2 O2 88.11(6) . . ?
N2 Zn2 N1 95.86(6) . . ?
N1 Zn2 O1 87.95(6) . . ?
O6 Zn2 O1 91.31(6) . . ?
O6 Zn2 O2 102.68(6) . . ?
O6 Zn2 N2 117.02(6) . . ?
O6 Zn2 N1 99.55(7) . . ?
Zn1 O1 Zn2 103.82(5) . . ?
C4 O1 Zn1 129.03(11) . . ?
C4 O1 Zn2 127.03(11) . . ?
Zn2 O2 Zn1 104.60(5) . . ?
C18 O2 Zn1 128.22(11) . . ?
C18 O2 Zn2 127.17(11) . . ?
C11 N2 Zn2 119.14(13) . . ?
C22 N2 Zn2 124.76(13) . . ?
C22 N2 C11 115.55(16) . . ?
C2 C1 H1 121.0 . . ?
C6 C1 H1 121.0 . . ?
C6 C1 C2 118.08(19) . . ?
C8 N4 Zn1 124.56(14) . . ?
C8 N4 C14 115.43(18) . . ?
C14 N4 Zn1 119.81(14) . . ?
C12 N3 Zn1 119.56(14) . . ?
C21 N3 Zn1 125.37(13) . . ?
C21 N3 C12 115.00(17) . . ?
C7 N1 Zn2 124.15(13) . . ?
C7 N1 C9 115.36(16) . . ?
C9 N1 Zn2 120.09(13) . . ?
N1 C7 H7 116.0 . . ?
N1 C7 C3 128.10(17) . . ?
C3 C7 H7 116.0 . . ?
O1 C4 C3 121.63(16) . . ?
O1 C4 C5 121.27(17) . . ?
C3 C4 C5 117.10(16) . . ?
C4 C3 C7 124.89(16) . . ?
C2 C3 C7 114.89(17) . . ?
C2 C3 C4 120.18(18) . . ?
H10A C10 H10B 107.6 . . ?
C9 C10 H10A 108.7 . . ?
C9 C10 H10B 108.7 . . ?
C9 C10 C11 114.16(18) . . ?
C11 C10 H10A 108.7 . . ?
C11 C10 H10B 108.7 . . ?
C1 C2 C3 122.1(2) . . ?
C1 C2 H2 118.9 . . ?
C3 C2 H2 118.9 . . ?
N4 C8 H8 115.4 . . ?
N4 C8 C5 129.11(18) . . ?
C5 C8 H8 115.4 . . ?
C4 C5 C8 124.84(17) . . ?
C6 C5 C4 119.92(19) . . ?
C6 C5 C8 115.21(18) . . ?
N3 C12 H12A 109.0 . . ?
N3 C12 H12B 109.0 . . ?
N3 C12 C13 112.93(18) . . ?
H12A C12 H12B 107.8 . . ?
C13 C12 H12A 109.0 . . ?
C13 C12 H12B 109.0 . . ?
N1 C9 C10 112.36(16) . . ?
N1 C9 H9A 109.1 . . ?
N1 C9 H9B 109.1 . . ?
C10 C9 H9A 109.1 . . ?
C10 C9 H9B 109.1 . . ?
H9A C9 H9B 107.9 . . ?
N2 C11 C10 112.58(16) . . ?
N2 C11 H11A 109.1 . . ?
N2 C11 H11B 109.1 . . ?
C10 C11 H11A 109.1 . . ?
C10 C11 H11B 109.1 . . ?
H11A C11 H11B 107.8 . . ?
N4 C14 H14A 109.0 . . ?
N4 C14 H14B 109.0 . . ?
N4 C14 C13 113.05(19) . . ?
H14A C14 H14B 107.8 . . ?
C13 C14 H14A 109.0 . . ?
C13 C14 H14B 109.0 . . ?
C1 C6 C5 122.5(2) . . ?
C1 C6 H6 118.7 . . ?
C5 C6 H6 118.7 . . ?
C12 C13 C14 114.9(2) . . ?
C12 C13 H13A 108.5 . . ?
C12 C13 H13B 108.5 . . ?
C14 C13 H13A 108.5 . . ?
C14 C13 H13B 108.5 . . ?
H13A C13 H13B 107.5 . . ?
N6 O6 Zn2 119.78(13) . . ?
N5 O3 Zn1 119.45(14) . . ?
O2 C18 C19 121.30(16) . . ?
O2 C18 C17 121.27(16) . . ?
C17 C18 C19 117.43(16) . . ?
C18 C19 C22 124.66(17) . . ?
C20 C19 C18 119.88(18) . . ?
C20 C19 C22 115.46(17) . . ?
O8 N6 O6 118.88(19) . . ?
O8 N6 O7 120.1(3) . . ?
O7 N6 O6 119.1(3) . . ?
O7A N6 O6 111.8(5) . . ?
O7A N6 O8 124.3(6) . . ?
C17 C16 H16 119.0 . . ?
C15 C16 H16 119.0 . . ?
C15 C16 C17 122.08(19) . . ?
O4 N5 O3 117.8(2) . . ?
O5 N5 O3 118.6(2) . . ?
O5 N5 O4 123.5(2) . . ?
C18 C17 C21 124.78(16) . . ?
C16 C17 C18 119.93(19) . . ?
C16 C17 C21 115.27(17) . . ?
N2 C22 C19 127.94(17) . . ?
N2 C22 H22 116.0 . . ?
C19 C22 H22 116.0 . . ?
N3 C21 C17 128.17(17) . . ?
N3 C21 H21 115.9 . . ?
C17 C21 H21 115.9 . . ?
C16 C15 H15 120.8 . . ?
C16 C15 C20 118.37(19) . . ?
C20 C15 H15 120.8 . . ?
C19 C20 H20 118.9 . . ?
C15 C20 C19 122.2(2) . . ?
C15 C20 H20 118.9 . . ?

loop_
_geom_bond_atom_site_label_1
_geom_bond_atom_site_label_2
_geom_bond_distance
_geom_bond_site_symmetry_2
_geom_bond_publ_flag
Zn1 O1 2.0807(12) . ?
Zn1 O2 2.0775(12) . ?
Zn1 N4 2.0613(16) . ?
Zn1 N3 2.0684(16) . ?
Zn1 O3 2.0269(16) . ?
Zn2 O1 2.0849(12) . ?
Zn2 O2 2.0660(12) . ?
Zn2 N2 2.0577(16) . ?
Zn2 N1 2.0718(15) . ?
Zn2 O6 2.0219(15) . ?
O1 C4 1.315(2) . ?
O2 C18 1.318(2) . ?
N2 C11 1.478(2) . ?
N2 C22 1.276(2) . ?
C1 H1 0.9300 . ?
C1 C2 1.376(3) . ?
C1 C6 1.370(3) . ?
N4 C8 1.278(3) . ?
N4 C14 1.478(3) . ?
N3 C12 1.480(3) . ?
N3 C21 1.274(3) . ?
N1 C7 1.271(3) . ?
N1 C9 1.482(3) . ?
C7 H7 0.9300 . ?
C7 C3 1.454(3) . ?
C4 C3 1.418(3) . ?
C4 C5 1.422(3) . ?
C3 C2 1.401(3) . ?
C10 H10A 0.9700 . ?
C10 H10B 0.9700 . ?
C10 C9 1.500(3) . ?
C10 C11 1.505(3) . ?
C2 H2 0.9300 . ?
C8 H8 0.9300 . ?
C8 C5 1.443(3) . ?
C5 C6 1.399(3) . ?
C12 H12A 0.9700 . ?
C12 H12B 0.9700 . ?
C12 C13 1.483(3) . ?
C9 H9A 0.9700 . ?
C9 H9B 0.9700 . ?
C11 H11A 0.9700 . ?
C11 H11B 0.9700 . ?
C14 H14A 0.9700 . ?
C14 H14B 0.9700 . ?
C14 C13 1.515(4) . ?
C6 H6 0.9300 . ?
C13 H13A 0.9700 . ?
C13 H13B 0.9700 . ?
O6 N6 1.266(2) . ?
O3 N5 1.264(2) . ?
C18 C19 1.422(3) . ?
C18 C17 1.418(3) . ?
C19 C22 1.448(3) . ?
C19 C20 1.399(3) . ?
N6 O8 1.214(3) . ?
N6 O7 1.241(5) . ?
N6 O7A 1.204(11) . ?
C16 H16 0.9300 . ?
C16 C17 1.403(3) . ?
C16 C15 1.374(3) . ?
N5 O4 1.221(3) . ?
N5 O5 1.215(3) . ?
C17 C21 1.446(3) . ?
C22 H22 0.9300 . ?
C21 H21 0.9300 . ?
C15 H15 0.9300 . ?
C15 C20 1.375(3) . ?
C20 H20 0.9300 . ?

loop_
_geom_torsion_atom_site_label_1
_geom_torsion_atom_site_label_2
_geom_torsion_atom_site_label_3
_geom_torsion_atom_site_label_4
_geom_torsion
_geom_torsion_site_symmetry_1
_geom_torsion_site_symmetry_2
_geom_torsion_site_symmetry_3
_geom_torsion_site_symmetry_4
_geom_torsion_publ_flag
Zn1 O1 C4 C3 164.29(13) . . . . ?
Zn1 O1 C4 C5 -15.9(3) . . . . ?
Zn1 O2 C18 C19 -157.07(13) . . . . ?
Zn1 O2 C18 C17 22.7(2) . . . . ?
Zn1 N4 C8 C5 4.9(3) . . . . ?
Zn1 N4 C14 C13 -45.5(3) . . . . ?
Zn1 N3 C12 C13 47.2(3) . . . . ?
Zn1 N3 C21 C17 3.0(3) . . . . ?
Zn1 O3 N5 O4 13.6(3) . . . . ?
Zn1 O3 N5 O5 -170.0(2) . . . . ?
Zn2 O1 C4 C3 -20.4(3) . . . . ?
Zn2 O1 C4 C5 159.47(14) . . . . ?
Zn2 O2 C18 C19 24.2(2) . . . . ?
Zn2 O2 C18 C17 -156.00(13) . . . . ?
Zn2 N2 C11 C10 46.6(2) . . . . ?
Zn2 N2 C22 C19 -3.0(3) . . . . ?
Zn2 N1 C7 C3 5.4(3) . . . . ?
Zn2 N1 C9 C10 -43.4(2) . . . . ?
Zn2 O6 N6 O8 179.30(17) . . . . ?
Zn2 O6 N6 O7 14.8(5) . . . . ?
Zn2 O6 N6 O7A -24.6(8) . . . . ?
O1 C4 C3 C7 -3.3(3) . . . . ?
O1 C4 C3 C2 179.25(18) . . . . ?
O1 C4 C5 C8 0.4(3) . . . . ?
O1 C4 C5 C6 -177.86(18) . . . . ?
O2 C18 C19 C22 -1.6(3) . . . . ?
O2 C18 C19 C20 178.24(18) . . . . ?
O2 C18 C17 C16 178.48(17) . . . . ?
O2 C18 C17 C21 -3.3(3) . . . . ?
N4 C8 C5 C4 5.4(4) . . . . ?
N4 C8 C5 C6 -176.3(2) . . . . ?
N4 C14 C13 C12 71.6(3) . . . . ?
N3 C12 C13 C14 -72.4(3) . . . . ?
N1 C7 C3 C4 11.5(3) . . . . ?
N1 C7 C3 C2 -170.9(2) . . . . ?
C7 N1 C9 C10 143.50(19) . . . . ?
C7 C3 C2 C1 -179.6(2) . . . . ?
C4 C3 C2 C1 -1.8(3) . . . . ?
C4 C5 C6 C1 -1.1(3) . . . . ?
C3 C4 C5 C8 -179.76(18) . . . . ?
C3 C4 C5 C6 2.0(3) . . . . ?
C2 C1 C6 C5 -1.4(4) . . . . ?
C8 N4 C14 C13 139.4(2) . . . . ?
C8 C5 C6 C1 -179.5(2) . . . . ?
C5 C4 C3 C7 176.88(18) . . . . ?
C5 C4 C3 C2 -0.6(3) . . . . ?
C12 N3 C21 C17 -173.7(2) . . . . ?
C9 N1 C7 C3 178.2(2) . . . . ?
C9 C10 C11 N2 -75.3(2) . . . . ?
C11 N2 C22 C19 -174.31(19) . . . . ?
C11 C10 C9 N1 72.9(2) . . . . ?
C14 N4 C8 C5 179.7(2) . . . . ?
C6 C1 C2 C3 2.8(4) . . . . ?
C18 C19 C22 N2 -9.8(3) . . . . ?
C18 C19 C20 C15 3.1(3) . . . . ?
C18 C17 C21 N3 -10.5(3) . . . . ?
C19 C18 C17 C16 -1.7(3) . . . . ?
C19 C18 C17 C21 176.54(18) . . . . ?
C16 C17 C21 N3 167.8(2) . . . . ?
C16 C15 C20 C19 -1.1(3) . . . . ?
C17 C18 C19 C22 178.62(17) . . . . ?
C17 C18 C19 C20 -1.6(3) . . . . ?
C17 C16 C15 C20 -2.3(3) . . . . ?
C22 N2 C11 C10 -141.5(2) . . . . ?
C22 C19 C20 C15 -177.1(2) . . . . ?
C21 N3 C12 C13 -136.0(2) . . . . ?
C15 C16 C17 C18 3.8(3) . . . . ?
C15 C16 C17 C21 -174.7(2) . . . . ?
C20 C19 C22 N2 170.4(2) . . . . ?
